data_1534832
loop_
_publ_author_name
'Gusev, A.I.'
'Rogachev, D.L.'
'Chuklanova, E.B.'
'Kuznetsov, V.Ya.'

_publ_section_title
;
 Crystal structure of K5Hf3F17(H2O).
;
_journal_name_full 'Zhurnal Strukturnoi Khimii (Issue-No. from 1981)'
_journal_page_first 195
_journal_page_last 197
_journal_volume 33
_journal_year 1992
_chemical_formula_sum 'F17 H2 Hf3 K5 O'
_chemical_name_systematic 'K5 Hf3 F17 (H2 O)'
_space_group_IT_number 62
_symmetry_space_group_name_Hall '-P 2c 2n'
_symmetry_space_group_name_H-M 'P n a m'
_cell_angle_alpha 90
_cell_angle_beta 90
_cell_angle_gamma 90
_cell_formula_units_Z 4
_cell_length_a 8.359
_cell_length_b 13.288
_cell_length_c 15.177
_cell_volume 1685.776
_citation_journal_id_ASTM ZSTKAI
_cod_data_source_file Gusev_ZSTKAI_1992_1323.cif
_cod_data_source_block H2F17Hf3K5O1
_cod_original_sg_symbol_Hall '-P 2ac 2n (-x,z,y)'
_cod_original_formula_sum 'H2 F17 Hf3 K5 O1'
_cod_database_code 1534832

loop_
_symmetry_equiv_pos_as_xyz
x,y,z
-x+1/2,y+1/2,-z
x+1/2,-y+1/2,-z+1/2
-x,-y,z+1/2
-x,-y,-z
x-1/2,-y-1/2,z
-x-1/2,y-1/2,z-1/2
x,y,-z-1/2

loop_
_atom_site_label
_atom_site_type_symbol
_atom_site_fract_x
_atom_site_fract_y
_atom_site_fract_z
_atom_site_occupancy
_atom_site_U_iso_or_equiv
F3 F-1 0.377 0.725 0.137 1 0.0
F10 F-1 0.068 0.308 0.25 1 0.0
K3 K+1 0.136 0.7526 0.25 1 0.0
F4 F-1 0.282 0.548 0.167 1 0.0
F9 F-1 0.004 0.571 0.25 1 0.0
F7 F-1 0.357 0.379 0.25 1 0.0
K1 K+1 0.3271 0.2247 0.1314 1 0.0
Hf2 Hf+4 0.1485 0.4521 0.25 1 0.0
K2 K+1 0.0951 0.4076 0.559 1 0.0
F1 F-1 0.43 0.444 0.042 1 0.0
O1 O-2 0.308 0.595 0.75 1 0.0
F2 F-1 0.444 0.721 0.979 1 0.0
F5 F-1 0.209 0.59 0.999 1 0.0
F6 F-1 0.616 0.598 0.128 1 0.0
F8 F-1 0.062 0.433 0.372 1 0.0
Hf1 Hf+4 0.417 0.6052 0.0602 1 0.0
